data_2237252
loop_
_publ_author_name
'Meng, Xiang-Zhen'
'Wan, Xin-Jun'

_publ_section_title
;
 (<i>E</i>)-2-Phenyl-<i>N</i>-tosylnon-2-en-4-ynamide
;
_journal_coeditor_code XU5655
_journal_issue 1
_journal_name_full 'Acta Crystallographica Section E'
_journal_page_first o78
_journal_paper_doi 10.1107/S1600536812048489
_journal_volume 69
_journal_year 2013
_chemical_formula_iupac 'C22 H23 N O3 S'
_chemical_formula_moiety 'C22 H23 N O3 S'
_chemical_formula_sum 'C22 H23 N O3 S'
_chemical_formula_weight 381.47
_chemical_name_systematic
;
(<i>E</i>)-2-Phenyl-<i>N</i>-tosylnon-2-en-4-ynamide
;
_space_group_IT_number 2
_symmetry_cell_setting triclinic
_symmetry_space_group_name_Hall '-P 1'
_symmetry_space_group_name_H-M 'P -1'
_atom_sites_solution_hydrogens geom
_atom_sites_solution_primary direct
_atom_sites_solution_secondary difmap
_audit_creation_method SHELXL-97
_cell_angle_alpha 81.470(8)
_cell_angle_beta 76.308(9)
_cell_angle_gamma 75.042(9)
_cell_formula_units_Z 2
_cell_length_a 9.8186(10)
_cell_length_b 9.8201(9)
_cell_length_c 11.3352(13)
_cell_measurement_reflns_used 2435
_cell_measurement_temperature 293(2)
_cell_measurement_theta_max 29.6340
_cell_measurement_theta_min 2.8724
_cell_volume 1021.46(19)
_computing_cell_refinement 'CrysAlis PRO (Agilent, 2011)'
_computing_data_collection 'CrysAlis PRO (Agilent, 2011)'
_computing_data_reduction 'CrysAlis PRO (Agilent, 2011)'
_computing_molecular_graphics 'SHELXTL (Sheldrick, 2008)'
_computing_publication_material 'SHELXTL (Sheldrick, 2008)'
_computing_structure_refinement 'SHELXTL (Sheldrick, 2008)'
_computing_structure_solution 'SHELXTL (Sheldrick, 2008)'
_diffrn_ambient_temperature 293(2)
_diffrn_detector_area_resol_mean 10.3592
_diffrn_measured_fraction_theta_full 0.980
_diffrn_measured_fraction_theta_max 0.980
_diffrn_measurement_device_type 'Agilent Xcalibur (Atlas, Gemini ultra)'
_diffrn_measurement_method '\w scans'
_diffrn_radiation_monochromator graphite
_diffrn_radiation_source 'fine-focus sealed tube'
_diffrn_radiation_type MoK\a
_diffrn_radiation_wavelength 0.71073
_diffrn_reflns_av_R_equivalents 0.0275
_diffrn_reflns_av_sigmaI/netI 0.0446
_diffrn_reflns_limit_h_max 11
_diffrn_reflns_limit_h_min -12
_diffrn_reflns_limit_k_max 12
_diffrn_reflns_limit_k_min -12
_diffrn_reflns_limit_l_max 13
_diffrn_reflns_limit_l_min -14
_diffrn_reflns_number 9118
_diffrn_reflns_theta_full 27.10
_diffrn_reflns_theta_max 27.10
_diffrn_reflns_theta_min 2.88
_exptl_absorpt_coefficient_mu 0.179
_exptl_absorpt_correction_T_max 0.9448
_exptl_absorpt_correction_T_min 0.9284
_exptl_absorpt_correction_type multi-scan
_exptl_absorpt_process_details
;
(CrysAlis PRO; Agilent, 2011)
;
_exptl_crystal_colour colorless
_exptl_crystal_density_diffrn 1.240
_exptl_crystal_density_method 'not measured'
_exptl_crystal_description block
_exptl_crystal_F_000 404
_exptl_crystal_size_max 0.42
_exptl_crystal_size_mid 0.38
_exptl_crystal_size_min 0.32
_refine_diff_density_max 0.192
_refine_diff_density_min -0.275
_refine_ls_extinction_coef 0.0511(16)
_refine_ls_extinction_expression Fc^*^=kFc[1+0.001xFc^2^\l^3^/sin(2\q)]^-1/4^
_refine_ls_extinction_method 'SHELXTL (Sheldrick, 2008)'
_refine_ls_goodness_of_fit_ref 1.000
_refine_ls_hydrogen_treatment constr
_refine_ls_matrix_type full
_refine_ls_number_parameters 285
_refine_ls_number_reflns 4425
_refine_ls_number_restraints 170
_refine_ls_restrained_S_all 1.012
_refine_ls_R_factor_all 0.0798
_refine_ls_R_factor_gt 0.0477
_refine_ls_shift/su_max 0.000
_refine_ls_shift/su_mean 0.000
_refine_ls_structure_factor_coef Fsqd
_refine_ls_weighting_details 'calc w=1/[\s^2^(Fo^2^)+(0.0145P)^2^+0.4500P] where P=(Fo^2^+2Fc^2^)/3'
_refine_ls_weighting_scheme calc
_refine_ls_wR_factor_gt 0.0819
_refine_ls_wR_factor_ref 0.0957
_reflns_number_gt 3005
_reflns_number_total 4425
_reflns_threshold_expression I>2sigma(I)
_cod_data_source_file xu5655.cif
_cod_data_source_block I
_cod_original_cell_volume 1021.46(18)
_cod_database_code 2237252
_cod_database_fobs_code 2237252

loop_
_symmetry_equiv_pos_as_xyz
'x, y, z'
'-x, -y, -z'

loop_
_atom_site_type_symbol
_atom_site_label
_atom_site_fract_x
_atom_site_fract_y
_atom_site_fract_z
_atom_site_U_iso_or_equiv
_atom_site_adp_type
_atom_site_calc_flag
_atom_site_refinement_flags
_atom_site_occupancy
_atom_site_symmetry_multiplicity
_atom_site_disorder_assembly
_atom_site_disorder_group
S S1 0.49748(6) 0.27503(5) 0.07181(5) 0.04966(17) Uani d . 1 1 . .
O O1 0.56428(17) 0.13893(14) 0.11958(14) 0.0656(4) Uani d . 1 1 . .
O O2 0.58196(15) 0.35117(14) -0.02248(13) 0.0575(4) Uani d . 1 1 . .
O O3 0.3159(2) 0.23691(16) 0.31525(14) 0.0779(5) Uani d . 1 1 . .
N N1 0.43740(19) 0.38162(16) 0.18182(15) 0.0518(5) Uani d . 1 1 . .
H H1 0.4617 0.4614 0.1702 0.062 Uiso calc R 1 1 . .
C C1 -0.0183(3) 0.2430(4) -0.1135(4) 0.1257(13) Uani d . 1 1 . .
H H1A -0.1011 0.2483 -0.0478 0.189 Uiso calc R 1 1 . .
H H1B 0.0011 0.1555 -0.1495 0.189 Uiso calc R 1 1 . .
H H1C -0.0368 0.3210 -0.1741 0.189 Uiso calc R 1 1 . .
C C2 0.2639(3) 0.3857(2) -0.0279(2) 0.0631(6) Uani d . 1 1 . .
H H2 0.2878 0.4724 -0.0331 0.076 Uiso calc R 1 1 . .
C C3 0.1480(3) 0.3764(3) -0.0711(2) 0.0757(7) Uani d . 1 1 . .
H H3 0.0932 0.4579 -0.1053 0.091 Uiso calc R 1 1 . .
C C4 0.1106(3) 0.2494(3) -0.0651(2) 0.0753(8) Uani d . 1 1 . .
C C5 0.1929(3) 0.1314(3) -0.0146(3) 0.0774(8) Uani d . 1 1 . .
H H5 0.1695 0.0446 -0.0105 0.093 Uiso calc R 1 1 . .
C C6 0.3097(3) 0.1372(2) 0.0305(2) 0.0608(6) Uani d . 1 1 . .
H H6 0.3638 0.0557 0.0652 0.073 Uiso calc R 1 1 . .
C C7 0.3449(2) 0.26491(19) 0.02339(17) 0.0464(5) Uani d . 1 1 . .
C C8 0.3496(2) 0.3491(2) 0.29221(19) 0.0529(5) Uani d . 1 1 . .
C C9 0.3001(2) 0.4641(2) 0.37598(18) 0.0483(5) Uani d . 1 1 . .
C C10 0.3535(2) 0.5957(2) 0.34604(17) 0.0461(5) Uani d . 1 1 B .
C C11 0.2602(3) 0.7245(2) 0.3255(2) 0.0645(6) Uani d . 1 1 . .
H H11 0.1639 0.7281 0.3285 0.077 Uiso calc R 1 1 . .
C C12 0.3082(4) 0.8474(3) 0.3008(2) 0.0830(9) Uani d . 1 1 B .
H H12 0.2442 0.9333 0.2871 0.100 Uiso calc R 1 1 . .
C C13 0.4484(4) 0.8444(3) 0.2964(2) 0.0825(9) Uani d . 1 1 . .
H H13 0.4803 0.9278 0.2790 0.099 Uiso calc R 1 1 A 1
C C14 0.5422(3) 0.7185(3) 0.3175(2) 0.0743(7) Uani d . 1 1 B 1
H H14 0.6379 0.7163 0.3158 0.089 Uiso calc R 1 1 B 1
C C15 0.4949(3) 0.5942(2) 0.3415(2) 0.0576(6) Uani d . 1 1 . .
H H15 0.5597 0.5086 0.3547 0.069 Uiso calc R 1 1 B 1
C C16 0.2024(3) 0.4427(2) 0.4767(2) 0.0615(6) Uani d . 1 1 . .
H H16 0.1715 0.3588 0.4888 0.074 Uiso calc R 1 1 . .
C C17 0.1426(3) 0.5407(3) 0.5667(2) 0.0658(7) Uani d . 1 1 C .
C C18 0.0934(3) 0.6244(3) 0.6390(2) 0.0734(7) Uani d D 1 1 . .
C C19 0.0400(14) 0.7233(10) 0.7344(10) 0.096(4) Uani d PDU 0.559(6) 1 C 1
H H19A 0.0823 0.6839 0.8048 0.115 Uiso calc PR 0.559(6) 1 C 1
H H19B -0.0639 0.7386 0.7600 0.115 Uiso calc PR 0.559(6) 1 C 1
C C20 0.0816(6) 0.8656(7) 0.6826(7) 0.099(2) Uani d PDU 0.559(6) 1 C 1
H H20A 0.0368 0.9339 0.7422 0.119 Uiso calc PR 0.559(6) 1 C 1
H H20B 0.0427 0.9008 0.6100 0.119 Uiso calc PR 0.559(6) 1 C 1
C C21 0.2508(6) 0.8559(7) 0.6491(7) 0.0798(19) Uani d PDU 0.559(6) 1 C 1
H H21A 0.2915 0.8123 0.7195 0.096 Uiso calc PR 0.559(6) 1 C 1
H H21B 0.2945 0.7949 0.5837 0.096 Uiso calc PR 0.559(6) 1 C 1
C C22 0.2860(10) 0.9846(8) 0.6137(9) 0.121(3) Uani d PDU 0.559(6) 1 C 1
H H22A 0.3887 0.9717 0.5986 0.181 Uiso calc PR 0.559(6) 1 C 1
H H22B 0.2416 1.0465 0.6772 0.181 Uiso calc PR 0.559(6) 1 C 1
H H22C 0.2521 1.0257 0.5406 0.181 Uiso calc PR 0.559(6) 1 C 1
C C19A 0.0304(13) 0.7466(14) 0.7125(13) 0.084(3) Uani d PDU 0.441(6) 1 C 2
H H19C -0.0326 0.7186 0.7869 0.101 Uiso calc PR 0.441(6) 1 C 2
H H19D -0.0269 0.8220 0.6670 0.101 Uiso calc PR 0.441(6) 1 C 2
C C20A 0.1514(10) 0.8022(9) 0.7455(6) 0.096(2) Uani d PDU 0.441(6) 1 C 2
H H20C 0.2342 0.7266 0.7574 0.115 Uiso calc PR 0.441(6) 1 C 2
H H20D 0.1162 0.8556 0.8164 0.115 Uiso calc PR 0.441(6) 1 C 2
C C21A 0.1841(16) 0.8992(12) 0.6240(9) 0.124(3) Uani d PDU 0.441(6) 1 C 2
H H21C 0.2709 0.8427 0.5777 0.149 Uiso calc PR 0.441(6) 1 C 2
H H21D 0.1080 0.8986 0.5831 0.149 Uiso calc PR 0.441(6) 1 C 2
C C22A 0.2024(16) 1.0297(11) 0.5965(14) 0.160(5) Uani d PDU 0.441(6) 1 C 2
H H22D 0.2938 1.0283 0.5419 0.239 Uiso calc PR 0.441(6) 1 C 2
H H22E 0.2000 1.0693 0.6697 0.239 Uiso calc PR 0.441(6) 1 C 2
H H22F 0.1266 1.0864 0.5580 0.239 Uiso calc PR 0.441(6) 1 C 2

loop_
_atom_site_aniso_label
_atom_site_aniso_U_11
_atom_site_aniso_U_22
_atom_site_aniso_U_33
_atom_site_aniso_U_12
_atom_site_aniso_U_13
_atom_site_aniso_U_23
S1 0.0597(3) 0.0411(3) 0.0472(3) -0.0092(2) -0.0053(3) -0.0148(2)
O1 0.0807(11) 0.0439(8) 0.0695(11) 0.0011(7) -0.0232(9) -0.0118(7)
O2 0.0599(9) 0.0561(8) 0.0546(9) -0.0175(7) 0.0046(7) -0.0182(7)
O3 0.1151(15) 0.0594(9) 0.0603(10) -0.0392(10) 0.0058(10) -0.0144(8)
N1 0.0683(12) 0.0441(9) 0.0449(10) -0.0186(8) -0.0025(9) -0.0154(8)
C1 0.081(2) 0.166(3) 0.153(3) -0.021(2) -0.040(2) -0.074(3)
C2 0.0676(16) 0.0556(13) 0.0668(16) -0.0143(12) -0.0147(13) -0.0064(11)
C3 0.0676(17) 0.0838(18) 0.0725(18) -0.0055(14) -0.0183(14) -0.0122(14)
C4 0.0601(16) 0.099(2) 0.0725(17) -0.0169(15) -0.0041(14) -0.0429(16)
C5 0.0717(18) 0.0737(17) 0.094(2) -0.0262(15) -0.0009(16) -0.0413(15)
C6 0.0693(16) 0.0480(12) 0.0651(15) -0.0148(11) -0.0040(12) -0.0193(11)
C7 0.0553(13) 0.0445(11) 0.0385(11) -0.0129(9) 0.0000(9) -0.0141(9)
C8 0.0640(14) 0.0505(12) 0.0462(12) -0.0160(11) -0.0087(11) -0.0104(10)
C9 0.0536(13) 0.0529(11) 0.0409(12) -0.0134(10) -0.0089(10) -0.0116(9)
C10 0.0568(13) 0.0477(11) 0.0338(10) -0.0093(10) -0.0079(9) -0.0112(8)
C11 0.0732(16) 0.0630(14) 0.0511(14) -0.0033(12) -0.0158(12) -0.0035(11)
C12 0.117(3) 0.0498(14) 0.0658(17) -0.0027(15) -0.0091(17) 0.0021(12)
C13 0.131(3) 0.0585(16) 0.0590(16) -0.0407(18) 0.0002(17) -0.0082(12)
C14 0.0855(19) 0.0792(18) 0.0674(17) -0.0391(15) -0.0066(14) -0.0155(14)
C15 0.0634(15) 0.0532(12) 0.0585(14) -0.0144(11) -0.0116(12) -0.0122(10)
C16 0.0682(15) 0.0689(14) 0.0531(14) -0.0278(12) -0.0043(12) -0.0164(11)
C17 0.0645(15) 0.0796(16) 0.0535(14) -0.0271(13) 0.0059(12) -0.0179(13)
C18 0.0740(17) 0.0854(17) 0.0586(15) -0.0279(14) 0.0098(13) -0.0216(14)
C19 0.118(6) 0.085(5) 0.071(5) -0.028(4) 0.022(4) -0.029(4)
C20 0.101(4) 0.097(4) 0.096(5) -0.024(4) 0.005(4) -0.041(4)
C21 0.089(4) 0.089(4) 0.066(3) -0.018(3) -0.024(3) -0.016(3)
C22 0.143(7) 0.104(6) 0.130(6) -0.056(5) -0.011(6) -0.037(5)
C19A 0.095(6) 0.092(6) 0.058(5) -0.026(5) 0.018(4) -0.030(5)
C20A 0.117(6) 0.110(5) 0.063(4) -0.030(4) -0.006(4) -0.031(4)
C21A 0.139(7) 0.145(7) 0.099(6) -0.068(6) 0.015(6) -0.042(5)
C22A 0.197(11) 0.108(7) 0.121(8) 0.018(8) -0.002(9) 0.009(6)

loop_
_atom_type_symbol
_atom_type_description
_atom_type_scat_dispersion_real
_atom_type_scat_dispersion_imag
_atom_type_scat_source
C C 0.0033 0.0016 'International Tables Vol C Tables 4.2.6.8 and 6.1.1.4'
H H 0.0000 0.0000 'International Tables Vol C Tables 4.2.6.8 and 6.1.1.4'
N N 0.0061 0.0033 'International Tables Vol C Tables 4.2.6.8 and 6.1.1.4'
O O 0.0106 0.0060 'International Tables Vol C Tables 4.2.6.8 and 6.1.1.4'
S S 0.1246 0.1234 'International Tables Vol C Tables 4.2.6.8 and 6.1.1.4'

loop_
_geom_angle_atom_site_label_1
_geom_angle_atom_site_label_2
_geom_angle_atom_site_label_3
_geom_angle
O1 S1 O2 118.88(10)
O1 S1 N1 109.36(9)
O2 S1 N1 103.78(8)
O1 S1 C7 109.46(9)
O2 S1 C7 109.04(9)
N1 S1 C7 105.40(9)
C8 N1 S1 123.31(13)
C8 N1 H1 118.3
S1 N1 H1 118.3
C4 C1 H1A 109.5
C4 C1 H1B 109.5
H1A C1 H1B 109.5
C4 C1 H1C 109.5
H1A C1 H1C 109.5
H1B C1 H1C 109.5
C3 C2 C7 119.2(2)
C3 C2 H2 120.4
C7 C2 H2 120.4
C2 C3 C4 121.6(3)
C2 C3 H3 119.2
C4 C3 H3 119.2
C5 C4 C3 118.0(2)
C5 C4 C1 121.8(3)
C3 C4 C1 120.2(3)
C4 C5 C6 121.8(2)
C4 C5 H5 119.1
C6 C5 H5 119.1
C7 C6 C5 119.1(2)
C7 C6 H6 120.5
C5 C6 H6 120.5
C6 C7 C2 120.2(2)
C6 C7 S1 120.43(17)
C2 C7 S1 119.29(16)
O3 C8 N1 121.30(18)
O3 C8 C9 124.1(2)
N1 C8 C9 114.59(17)
C16 C9 C10 122.48(18)
C16 C9 C8 116.03(19)
C10 C9 C8 121.45(17)
C15 C10 C11 118.2(2)
C15 C10 C9 121.44(19)
C11 C10 C9 120.4(2)
C12 C11 C10 120.7(3)
C12 C11 H11 119.6
C10 C11 H11 119.6
C13 C12 C11 120.5(3)
C13 C12 H12 119.8
C11 C12 H12 119.8
C12 C13 C14 119.8(2)
C12 C13 H13 120.1
C14 C13 H13 120.1
C13 C14 C15 120.0(3)
C13 C14 H14 120.0
C15 C14 H14 120.0
C10 C15 C14 120.8(2)
C10 C15 H15 119.6
C14 C15 H15 119.6
C9 C16 C17 123.9(2)
C9 C16 H16 118.1
C17 C16 H16 118.1
C18 C17 C16 178.4(3)
C17 C18 C19 175.8(7)
C17 C18 C19A 170.7(8)
C19 C18 C19A 12.7(12)
C18 C19 C20 108.9(6)
C18 C19 H19A 109.9
C20 C19 H19A 109.9
C18 C19 H19B 109.9
C20 C19 H19B 109.9
H19A C19 H19B 108.3
C19 C20 C21 114.3(9)
C19 C20 H20A 108.7
C21 C20 H20A 108.7
C19 C20 H20B 108.7
C21 C20 H20B 108.7
H20A C20 H20B 107.6
C22 C21 C20 113.8(6)
C22 C21 H21A 108.8
C20 C21 H21A 108.8
C22 C21 H21B 108.8
C20 C21 H21B 108.8
H21A C21 H21B 107.7
C18 C19A C20A 110.9(8)
C18 C19A H19C 109.5
C20A C19A H19C 109.5
C18 C19A H19D 109.5
C20A C19A H19D 109.5
H19C C19A H19D 108.0
C19A C20A C21A 97.2(11)
C19A C20A H20C 112.3
C21A C20A H20C 112.3
C19A C20A H20D 112.3
C21A C20A H20D 112.3
H20C C20A H20D 109.9
C22A C21A C20A 135.1(11)
C22A C21A H21C 103.4
C20A C21A H21C 103.4
C22A C21A H21D 103.4
C20A C21A H21D 103.4
H21C C21A H21D 105.2
C21A C22A H22D 109.5
C21A C22A H22E 109.5
H22D C22A H22E 109.5
C21A C22A H22F 109.5
H22D C22A H22F 109.5
H22E C22A H22F 109.5

loop_
_geom_bond_atom_site_label_1
_geom_bond_atom_site_label_2
_geom_bond_distance
S1 O1 1.4179(15)
S1 O2 1.4329(14)
S1 N1 1.6488(15)
S1 C7 1.743(2)
O3 C8 1.205(2)
N1 C8 1.387(3)
N1 H1 0.8600
C1 C4 1.512(4)
C1 H1A 0.9600
C1 H1B 0.9600
C1 H1C 0.9600
C2 C3 1.368(3)
C2 C7 1.380(3)
C2 H2 0.9300
C3 C4 1.377(3)
C3 H3 0.9300
C4 C5 1.365(4)
C5 C6 1.378(3)
C5 H5 0.9300
C6 C7 1.371(3)
C6 H6 0.9300
C8 C9 1.493(3)
C9 C16 1.335(3)
C9 C10 1.482(3)
C10 C15 1.373(3)
C10 C11 1.382(3)
C11 C12 1.373(3)
C11 H11 0.9300
C12 C13 1.358(4)
C12 H12 0.9300
C13 C14 1.365(4)
C13 H13 0.9300
C14 C15 1.384(3)
C14 H14 0.9300
C15 H15 0.9300
C16 C17 1.424(3)
C16 H16 0.9300
C17 C18 1.178(3)
C18 C19 1.472(6)
C18 C19A 1.479(7)
C19 C20 1.550(8)
C19 H19A 0.9700
C19 H19B 0.9700
C20 C21 1.595(6)
C20 H20A 0.9700
C20 H20B 0.9700
C21 C22 1.374(6)
C21 H21A 0.9700
C21 H21B 0.9700
C22 H22A 0.9600
C22 H22B 0.9600
C22 H22C 0.9600
C19A C20A 1.567(9)
C19A H19C 0.9700
C19A H19D 0.9700
C20A C21A 1.570(8)
C20A H20C 0.9700
C20A H20D 0.9700
C21A C22A 1.321(8)
C21A H21C 0.9700
C21A H21D 0.9700
C22A H22D 0.9600
C22A H22E 0.9600
C22A H22F 0.9600

loop_
_geom_hbond_atom_site_label_D
_geom_hbond_atom_site_label_H
_geom_hbond_atom_site_label_A
_geom_hbond_site_symmetry_A
_geom_hbond_distance_DH
_geom_hbond_distance_HA
_geom_hbond_distance_DA
_geom_hbond_angle_DHA
N1 H1 O2 2_665 0.86 2.32 2.947(2) 130
